data_4338919
loop_
_publ_author_name
'Ortega-Villar, Norma'
'Ugalde-Sald\'ivar, V\'ictor M'
'Mu\~noz, M Carmen'
'Ortiz-Frade, Luis A'
'Alvarado-Rodr\'iguez, Jos\'e G'
'Real, Jos\'e A'
'Moreno-Esparza, Rafael'

_publ_section_title
;
 Synthesis and relative stability of a series of compounds of type
 [Fe(II)(bztpen)X]+, where bztpen=pentadentate ligand, N5, and
 X-=monodentate anion.
;
_journal_issue 18
_journal_name_full 'Inorganic chemistry'
_journal_page_first 7285
_journal_page_last 7293
_journal_paper_doi 10.1021/ic0620743
_journal_volume 46
_journal_year 2007
_chemical_compound_source 'synthesis as described'
_chemical_formula_moiety 'C28 H29 Fe N6 S, F6 P'
_chemical_formula_sum 'C28 H29 F6 Fe N6 P S'
_chemical_formula_weight 682.45
_chemical_name_systematic
;
(N-benzyl-N,N?,N?-tris(2-pyridylmethyl)ethylenediamine)(tiocyanato)
iron(II) hexafluorophosphate 
;
_space_group_IT_number 2
_symmetry_cell_setting triclinic
_symmetry_Int_Tables_number 2
_symmetry_space_group_name_Hall '-P 1'
_symmetry_space_group_name_H-M 'P -1'
_atom_sites_solution_hydrogens geom
_atom_sites_solution_primary direct
_atom_sites_solution_secondary difmap
_audit_creation_date 2006-02-24T11:37:35-00:00
_audit_creation_method 'WinGX routine CIF_UPDATE'
_cell_angle_alpha 91.116(3)
_cell_angle_beta 95.699(3)
_cell_angle_gamma 92.736(3)
_cell_formula_units_Z 4
_cell_length_a 8.8140(8)
_cell_length_b 18.8420(17)
_cell_length_c 19.0030(19)
_cell_measurement_reflns_used 7350
_cell_measurement_temperature 298(2)
_cell_measurement_theta_max 23.851
_cell_measurement_theta_min 2.206
_cell_measurement_wavelength 0.71073
_cell_volume 3135.8(5)
_computing_cell_refinement 'Bruker SMART'
_computing_data_collection 'Bruker SMART'
_computing_data_reduction 'Bruker SAINT'
_computing_molecular_graphics 'Ortep-3 for Windows (Farrugia, 1997)'
_computing_publication_material 'WinGX publication routines (Farrugia, 1999)'
_computing_structure_refinement 'SHELXL-97 (Sheldrick, 1997)'
_computing_structure_solution 'SIR97 (Giacovazzo et al, 1997)'
_diffrn_ambient_temperature 298(2)
_diffrn_measured_fraction_theta_full 0.98
_diffrn_measured_fraction_theta_max 0.98
_diffrn_measurement_device_type 'CCD area detector'
_diffrn_measurement_method 'phi and omega scans'
_diffrn_radiation_monochromator graphite
_diffrn_radiation_probe x-ray
_diffrn_radiation_type MoK\a
_diffrn_radiation_wavelength 0.71069
_diffrn_reflns_av_R_equivalents 0.0859
_diffrn_reflns_av_unetI/netI 0.1668
_diffrn_reflns_limit_h_max 10
_diffrn_reflns_limit_h_min -10
_diffrn_reflns_limit_k_max 21
_diffrn_reflns_limit_k_min -18
_diffrn_reflns_limit_l_max 21
_diffrn_reflns_limit_l_min -20
_diffrn_reflns_number 16912
_diffrn_reflns_theta_full 24.07
_diffrn_reflns_theta_max 24.07
_diffrn_reflns_theta_min 2.15
_exptl_absorpt_coefficient_mu 0.663
_exptl_absorpt_correction_type none
_exptl_crystal_colour 'pale orange'
_exptl_crystal_density_diffrn 1.446
_exptl_crystal_density_method 'not measured'
_exptl_crystal_description prism
_exptl_crystal_F_000 1400
_exptl_crystal_size_max 0.1
_exptl_crystal_size_mid 0.1
_exptl_crystal_size_min 0.1
_refine_diff_density_max 0.595
_refine_diff_density_min -0.267
_refine_diff_density_rms 0.054
_refine_ls_extinction_method none
_refine_ls_goodness_of_fit_ref 0.742
_refine_ls_hydrogen_treatment constr
_refine_ls_matrix_type full
_refine_ls_number_parameters 775
_refine_ls_number_reflns 9709
_refine_ls_number_restraints 0
_refine_ls_restrained_S_all 0.742
_refine_ls_R_factor_all 0.1573
_refine_ls_R_factor_gt 0.0544
_refine_ls_shift/su_max 0.001
_refine_ls_shift/su_mean 0
_refine_ls_structure_factor_coef Fsqd
_refine_ls_weighting_details 'calc w=1/[\s^2^(Fo^2^)+(0.0232P)^2^+0.0000P] where P=(Fo^2^+2Fc^2^)/3'
_refine_ls_weighting_scheme calc
_refine_ls_wR_factor_gt 0.0807
_refine_ls_wR_factor_ref 0.0985
_reflns_number_gt 3806
_reflns_number_total 9709
_reflns_threshold_expression >2sigma(I)
_cod_data_source_file ic0620743-file002.cif
_cod_data_source_block rme13
_cod_database_code 4338919

loop_
_symmetry_equiv_pos_as_xyz
'x, y, z'
'-x, -y, -z'

loop_
_atom_site_label
_atom_site_type_symbol
_atom_site_fract_x
_atom_site_fract_y
_atom_site_fract_z
_atom_site_U_iso_or_equiv
_atom_site_adp_type
_atom_site_occupancy
_atom_site_symmetry_multiplicity
_atom_site_calc_flag
_atom_site_refinement_flags
C1 C 0.6849(7) 0.6248(3) 0.6479(4) 0.079(2) Uani 1 1 d .
H1 H 0.6059 0.6011 0.6194 0.095 Uiso 1 1 calc R
C2 C 0.7508(10) 0.6849(5) 0.6226(5) 0.112(3) Uani 1 1 d .
H2 H 0.7154 0.7015 0.5785 0.134 Uiso 1 1 calc R
C3 C 0.8653(12) 0.7191(4) 0.6612(6) 0.122(4) Uani 1 1 d .
H3 H 0.9123 0.7596 0.6441 0.146 Uiso 1 1 calc R
C4 C 0.9154(7) 0.6944(3) 0.7281(4) 0.092(2) Uani 1 1 d .
H4 H 0.9949 0.7176 0.7567 0.111 Uiso 1 1 calc R
C5 C 0.8397(7) 0.6326(3) 0.7496(4) 0.0684(18) Uani 1 1 d .
C6 C 0.8836(6) 0.6053(3) 0.8224(3) 0.0696(17) Uani 1 1 d .
H6A H 0.9932 0.612 0.8338 0.084 Uiso 1 1 calc R
H6B H 0.8342 0.6321 0.857 0.084 Uiso 1 1 calc R
C7 C 0.7936(6) 0.5110(3) 0.8973(3) 0.0613(15) Uani 1 1 d .
H7A H 0.8733 0.5283 0.9333 0.074 Uiso 1 1 calc R
H7B H 0.7808 0.4599 0.9011 0.074 Uiso 1 1 calc R
C8 C 0.6454(6) 0.5452(3) 0.9084(3) 0.0581(15) Uani 1 1 d .
C9 C 0.6151(7) 0.5752(3) 0.9713(3) 0.0704(17) Uani 1 1 d .
H9 H 0.6871 0.5757 1.0106 0.085 Uiso 1 1 calc R
C10 C 0.4766(9) 0.6047(3) 0.9756(4) 0.086(2) Uani 1 1 d .
H10 H 0.4548 0.6266 1.0175 0.103 Uiso 1 1 calc R
C11 C 0.3716(8) 0.6015(3) 0.9181(4) 0.081(2) Uani 1 1 d .
H11 H 0.2762 0.62 0.9204 0.097 Uiso 1 1 calc R
C12 C 0.4085(6) 0.5710(3) 0.8572(3) 0.0655(17) Uani 1 1 d .
H12 H 0.3356 0.5686 0.8182 0.079 Uiso 1 1 calc R
C13 C 0.9614(5) 0.4842(3) 0.8049(3) 0.0653(16) Uani 1 1 d .
H13A H 1.0301 0.4748 0.8464 0.078 Uiso 1 1 calc R
H13B H 1.0195 0.5097 0.7719 0.078 Uiso 1 1 calc R
C14 C 0.8958(5) 0.4147(2) 0.7711(3) 0.0565(14) Uani 1 1 d .
H14A H 0.9779 0.3879 0.7554 0.068 Uiso 1 1 calc R
H14B H 0.8478 0.387 0.8061 0.068 Uiso 1 1 calc R
C15 C 0.6926(5) 0.3595(2) 0.6920(3) 0.0562(14) Uani 1 1 d .
H15A H 0.7617 0.3215 0.6873 0.067 Uiso 1 1 calc R
H15B H 0.6326 0.3639 0.6468 0.067 Uiso 1 1 calc R
C16 C 0.5881(5) 0.3405(3) 0.7471(3) 0.0501(14) Uani 1 1 d .
C17 C 0.5407(6) 0.2704(3) 0.7568(3) 0.0612(15) Uani 1 1 d .
H17 H 0.5776 0.2336 0.731 0.073 Uiso 1 1 calc R
C18 C 0.4394(6) 0.2567(3) 0.8047(3) 0.0652(16) Uani 1 1 d .
H18 H 0.408 0.2099 0.8126 0.078 Uiso 1 1 calc R
C19 C 0.3833(6) 0.3107(3) 0.8414(3) 0.0707(17) Uani 1 1 d .
H19 H 0.3128 0.3018 0.8739 0.085 Uiso 1 1 calc R
C20 C 0.4345(6) 0.3788(3) 0.8288(3) 0.0652(16) Uani 1 1 d .
H20 H 0.3959 0.4159 0.8534 0.078 Uiso 1 1 calc R
C21 C 0.8534(5) 0.4520(2) 0.6462(3) 0.0554(14) Uani 1 1 d .
H21A H 0.9126 0.4958 0.6594 0.066 Uiso 1 1 calc R
H21B H 0.7728 0.4632 0.6102 0.066 Uiso 1 1 calc R
C22 C 0.9564(6) 0.4005(3) 0.6142(3) 0.0569(15) Uani 1 1 d .
C23 C 1.1105(6) 0.3995(3) 0.6390(3) 0.0731(17) Uani 1 1 d .
H23 H 1.1525 0.4316 0.6742 0.088 Uiso 1 1 calc R
C24 C 1.2012(7) 0.3497(4) 0.6103(4) 0.092(2) Uani 1 1 d .
H24 H 1.3038 0.3483 0.627 0.111 Uiso 1 1 calc R
C25 C 1.1408(9) 0.3033(3) 0.5585(4) 0.089(2) Uani 1 1 d .
H25 H 1.2022 0.2706 0.5395 0.107 Uiso 1 1 calc R
C26 C 0.9908(9) 0.3044(3) 0.5342(4) 0.094(2) Uani 1 1 d .
H26 H 0.949 0.2718 0.4994 0.113 Uiso 1 1 calc R
C27 C 0.9000(6) 0.3544(3) 0.5613(3) 0.0740(17) Uani 1 1 d .
H27 H 0.7985 0.3562 0.5428 0.089 Uiso 1 1 calc R
C28 C 0.3336(7) 0.5546(3) 0.6724(3) 0.082(2) Uani 1 1 d .
N1 N 0.7267(6) 0.5981(2) 0.7111(3) 0.0634(13) Uani 1 1 d .
N2 N 0.8377(4) 0.5289(2) 0.8258(2) 0.0554(12) Uani 1 1 d .
N3 N 0.5447(5) 0.54390(19) 0.8503(3) 0.0577(12) Uani 1 1 d .
N4 N 0.7815(4) 0.42597(19) 0.7098(2) 0.0472(11) Uani 1 1 d .
N5 N 0.5371(4) 0.3948(2) 0.7831(2) 0.0514(11) Uani 1 1 d .
N6 N 0.4317(5) 0.5181(3) 0.6887(3) 0.0869(16) Uani 1 1 d .
S1 S 0.1983(2) 0.60710(11) 0.65581(14) 0.1430(9) Uani 1 1 d .
Fe1 Fe 0.62433(8) 0.50254(4) 0.75283(4) 0.0491(2) Uani 1 1 d .
C101 C 0.7401(7) 0.8243(3) 0.8402(3) 0.0736(18) Uani 1 1 d .
H101 H 0.8158 0.842 0.8744 0.088 Uiso 1 1 calc R
C102 C 0.6621(10) 0.7638(4) 0.8552(4) 0.099(3) Uani 1 1 d .
H102 H 0.6825 0.7406 0.8976 0.119 Uiso 1 1 calc R
C103 C 0.5513(9) 0.7389(4) 0.8039(5) 0.099(3) Uani 1 1 d .
H103 H 0.4951 0.6972 0.8114 0.119 Uiso 1 1 calc R
C104 C 0.5204(6) 0.7742(3) 0.7408(4) 0.0779(19) Uani 1 1 d .
H104 H 0.4452 0.7568 0.7061 0.093 Uiso 1 1 calc R
C105 C 0.6066(6) 0.8362(3) 0.7319(3) 0.0553(15) Uani 1 1 d .
C106 C 0.5860(5) 0.8757(2) 0.6658(3) 0.0529(14) Uani 1 1 d .
H10A H 0.4789 0.8727 0.648 0.063 Uiso 1 1 calc R
H10B H 0.6427 0.8537 0.6308 0.063 Uiso 1 1 calc R
C107 C 0.6926(5) 0.9782(2) 0.6102(3) 0.0580(15) Uani 1 1 d .
H10C H 0.7108 1.0293 0.6144 0.07 Uiso 1 1 calc R
H10D H 0.6158 0.9677 0.5707 0.07 Uiso 1 1 calc R
C108 C 0.8409(6) 0.9430(2) 0.5968(3) 0.0529(14) Uani 1 1 d .
C109 C 0.8833(7) 0.9284(3) 0.5310(3) 0.0708(17) Uani 1 1 d .
H109 H 0.8206 0.9399 0.491 0.085 Uiso 1 1 calc R
C110 C 1.0164(8) 0.8971(3) 0.5240(4) 0.0804(19) Uani 1 1 d .
H110 H 1.0455 0.887 0.4793 0.096 Uiso 1 1 calc R
C111 C 1.1069(7) 0.8808(3) 0.5830(4) 0.080(2) Uani 1 1 d .
H111 H 1.1992 0.8599 0.579 0.096 Uiso 1 1 calc R
C112 C 1.0619(6) 0.8952(3) 0.6479(4) 0.0719(18) Uani 1 1 d .
H112 H 1.1243 0.8837 0.688 0.086 Uiso 1 1 calc R
C113 C 0.5168(5) 0.9934(2) 0.7010(3) 0.0533(14) Uani 1 1 d .
H11A H 0.4553 0.9639 0.7297 0.064 Uiso 1 1 calc R
H11B H 0.4508 1.0087 0.6609 0.064 Uiso 1 1 calc R
C114 C 0.5820(5) 1.0568(2) 0.7437(3) 0.0501(13) Uani 1 1 d .
H11C H 0.6326 1.089 0.7132 0.06 Uiso 1 1 calc R
H11D H 0.4996 1.0815 0.762 0.06 Uiso 1 1 calc R
C115 C 0.7938(5) 1.1005(2) 0.8272(3) 0.0569(14) Uani 1 1 d .
H11E H 0.8528 1.09 0.8713 0.068 Uiso 1 1 calc R
H11F H 0.7318 1.1403 0.8362 0.068 Uiso 1 1 calc R
C116 C 0.8993(5) 1.1208(3) 0.7741(3) 0.0539(14) Uani 1 1 d .
C117 C 0.9544(6) 1.1906(3) 0.7681(3) 0.0705(17) Uani 1 1 d .
H117 H 0.9192 1.2264 0.7957 0.085 Uiso 1 1 calc R
C118 C 1.0584(7) 1.2069(3) 0.7227(4) 0.0830(19) Uani 1 1 d .
H118 H 1.0954 1.2535 0.7184 0.1 Uiso 1 1 calc R
C119 C 1.1081(6) 1.1526(3) 0.6830(3) 0.0747(18) Uani 1 1 d .
H119 H 1.1809 1.162 0.6517 0.09 Uiso 1 1 calc R
C120 C 1.0506(6) 1.0854(3) 0.6896(3) 0.0714(17) Uani 1 1 d .
H120 H 1.0845 1.0494 0.6618 0.086 Uiso 1 1 calc R
C121 C 0.6164(5) 1.0072(3) 0.8647(3) 0.0582(15) Uani 1 1 d .
H12A H 0.555 0.9651 0.8476 0.07 Uiso 1 1 calc R
H12B H 0.6949 0.9922 0.8999 0.07 Uiso 1 1 calc R
C122 C 0.5163(6) 1.0566(3) 0.9000(3) 0.0633(16) Uani 1 1 d .
C123 C 0.5727(7) 1.1019(3) 0.9545(3) 0.0770(18) Uani 1 1 d .
H123 H 0.6757 1.1022 0.9709 0.092 Uiso 1 1 calc R
C124 C 0.4789(8) 1.1474(3) 0.9856(3) 0.094(2) Uani 1 1 d .
H124 H 0.5198 1.1778 1.0225 0.113 Uiso 1 1 calc R
C125 C 0.3272(8) 1.1482(4) 0.9631(4) 0.092(2) Uani 1 1 d .
H125 H 0.265 1.1796 0.9834 0.11 Uiso 1 1 calc R
C126 C 0.2677(7) 1.1013(4) 0.9092(4) 0.093(2) Uani 1 1 d .
H126 H 0.1638 1.1005 0.8944 0.111 Uiso 1 1 calc R
C127 C 0.3585(6) 1.0558(3) 0.8769(3) 0.0690(17) Uani 1 1 d .
H127 H 0.3168 1.025 0.8405 0.083 Uiso 1 1 calc R
C128 C 1.1197(7) 0.9024(3) 0.8312(3) 0.086(2) Uani 1 1 d .
N101 N 0.7186(5) 0.8613(2) 0.7807(2) 0.0540(12) Uani 1 1 d .
N102 N 0.6378(4) 0.9511(2) 0.6755(2) 0.0476(11) Uani 1 1 d .
N103 N 0.9275(5) 0.9262(2) 0.6556(2) 0.0540(11) Uani 1 1 d .
N104 N 0.6929(4) 1.0380(2) 0.8036(2) 0.0520(11) Uani 1 1 d .
N105 N 0.9458(4) 1.0682(2) 0.7348(2) 0.0574(12) Uani 1 1 d .
N106 N 1.0159(5) 0.9390(3) 0.8269(3) 0.0922(18) Uani 1 1 d .
S2 S 1.2649(2) 0.85191(10) 0.83655(12) 0.1209(7) Uani 1 1 d .
Fe2 Fe 0.84280(7) 0.96051(4) 0.75572(4) 0.0517(2) Uani 1 1 d .
F1 F 0.5743(4) 0.10545(16) 0.50973(19) 0.1050(12) Uani 1 1 d .
F2 F 0.4527(4) 0.1373(2) 0.6011(2) 0.1326(16) Uani 1 1 d .
F3 F 0.6949(4) 0.17097(18) 0.5990(2) 0.1122(12) Uani 1 1 d .
F4 F 0.5168(4) 0.25130(18) 0.5819(2) 0.1207(13) Uani 1 1 d .
F5 F 0.6340(4) 0.21701(19) 0.4908(2) 0.1272(15) Uani 1 1 d .
F6 F 0.3918(3) 0.18371(15) 0.49633(17) 0.0855(10) Uani 1 1 d .
P1 P 0.54301(17) 0.17824(8) 0.54732(9) 0.0616(4) Uani 1 1 d .
F101 F 0.8046(4) 0.3128(2) 0.9197(2) 0.1452(17) Uani 1 1 d .
F102 F 1.0406(5) 0.3288(3) 0.9039(2) 0.166(2) Uani 1 1 d .
F103 F 1.1148(5) 0.2985(2) 1.0105(3) 0.1546(18) Uani 1 1 d .
F104 F 0.8681(6) 0.2819(2) 1.0296(3) 0.194(2) Uani 1 1 d .
F105 F 0.9630(5) 0.2246(2) 0.9448(3) 0.1522(17) Uani 1 1 d .
F106 F 0.9493(5) 0.38322(19) 0.9915(2) 0.1414(16) Uani 1 1 d .
P2 P 0.95635(19) 0.30380(9) 0.96683(10) 0.0760(5) Uani 1 1 d .

loop_
_atom_site_aniso_label
_atom_site_aniso_U_11
_atom_site_aniso_U_22
_atom_site_aniso_U_33
_atom_site_aniso_U_23
_atom_site_aniso_U_13
_atom_site_aniso_U_12
C1 0.105(5) 0.064(4) 0.078(5) 0.019(4) 0.041(4) 0.025(4)
C2 0.146(8) 0.092(7) 0.110(8) 0.024(6) 0.052(7) 0.034(5)
C3 0.167(9) 0.058(6) 0.162(11) 0.034(6) 0.111(8) 0.014(6)
C4 0.089(5) 0.052(5) 0.144(8) -0.004(4) 0.054(5) -0.003(4)
C5 0.078(4) 0.042(4) 0.092(6) -0.012(4) 0.040(4) 0.009(3)
C6 0.054(3) 0.053(4) 0.101(6) -0.024(3) 0.011(4) -0.004(3)
C7 0.065(4) 0.060(4) 0.058(4) -0.005(3) -0.003(3) 0.014(3)
C8 0.072(4) 0.051(3) 0.054(5) 0.005(3) 0.017(4) 0.007(3)
C9 0.082(4) 0.086(4) 0.045(4) -0.010(3) 0.014(3) 0.008(4)
C10 0.124(6) 0.071(4) 0.070(6) 0.008(4) 0.041(5) 0.010(4)
C11 0.094(5) 0.075(4) 0.084(6) 0.005(4) 0.047(5) 0.014(4)
C12 0.056(4) 0.057(4) 0.086(5) -0.011(3) 0.022(3) 0.002(3)
C13 0.054(3) 0.061(4) 0.080(5) -0.016(3) 0.003(3) 0.008(3)
C14 0.050(3) 0.060(4) 0.061(4) -0.004(3) 0.010(3) 0.015(3)
C15 0.052(3) 0.058(4) 0.061(4) -0.011(3) 0.018(3) 0.005(3)
C16 0.049(3) 0.049(4) 0.053(4) -0.003(3) 0.011(3) 0.001(3)
C17 0.061(4) 0.055(4) 0.070(5) -0.009(3) 0.021(3) 0.000(3)
C18 0.075(4) 0.050(4) 0.073(5) -0.010(3) 0.026(3) -0.007(3)
C19 0.067(4) 0.074(4) 0.074(5) 0.001(3) 0.034(3) -0.019(3)
C20 0.066(4) 0.066(4) 0.069(5) -0.011(3) 0.036(3) 0.008(3)
C21 0.059(3) 0.057(3) 0.053(4) 0.007(3) 0.016(3) 0.009(3)
C22 0.057(4) 0.055(4) 0.062(5) -0.004(3) 0.022(3) 0.003(3)
C23 0.052(4) 0.098(5) 0.072(5) -0.009(3) 0.021(3) 0.007(3)
C24 0.054(4) 0.131(6) 0.099(7) 0.003(5) 0.033(4) 0.021(4)
C25 0.102(6) 0.094(5) 0.080(6) -0.012(4) 0.043(5) 0.035(5)
C26 0.106(6) 0.097(5) 0.087(6) -0.034(4) 0.053(5) 0.000(4)
C27 0.066(4) 0.087(5) 0.072(5) -0.021(4) 0.026(4) 0.008(3)
C28 0.069(4) 0.082(5) 0.093(6) 0.013(4) -0.003(4) 0.002(4)
N1 0.078(3) 0.051(3) 0.064(4) 0.003(3) 0.015(3) 0.014(3)
N2 0.051(3) 0.055(3) 0.062(4) -0.006(2) 0.012(2) 0.014(2)
N3 0.059(3) 0.047(3) 0.069(4) -0.004(2) 0.013(3) 0.002(2)
N4 0.054(3) 0.044(3) 0.045(3) -0.007(2) 0.013(2) 0.001(2)
N5 0.054(3) 0.045(3) 0.057(3) -0.004(2) 0.018(2) 0.000(2)
N6 0.066(3) 0.098(4) 0.094(5) 0.011(3) -0.014(3) 0.017(3)
S1 0.0823(13) 0.1239(17) 0.225(3) 0.0488(17) 0.0018(15) 0.0362(12)
Fe1 0.0467(4) 0.0498(5) 0.0518(6) -0.0041(4) 0.0071(4) 0.0080(4)
C101 0.084(4) 0.069(5) 0.073(5) -0.002(4) 0.023(4) 0.025(4)
C102 0.136(7) 0.074(6) 0.098(7) 0.021(5) 0.043(6) 0.038(5)
C103 0.127(7) 0.058(5) 0.126(8) 0.036(5) 0.075(6) 0.015(4)
C104 0.071(4) 0.058(4) 0.110(6) 0.001(4) 0.037(4) 0.004(3)
C105 0.054(3) 0.047(4) 0.069(5) -0.003(3) 0.029(3) 0.005(3)
C106 0.046(3) 0.044(3) 0.067(4) -0.006(3) 0.004(3) -0.008(2)
C107 0.060(3) 0.048(3) 0.064(4) 0.012(3) -0.001(3) 0.000(3)
C108 0.060(4) 0.041(3) 0.058(4) -0.007(3) 0.015(3) -0.011(3)
C109 0.088(5) 0.074(4) 0.053(5) -0.012(3) 0.024(4) -0.008(3)
C110 0.094(5) 0.091(5) 0.060(5) -0.018(4) 0.035(4) -0.016(4)
C111 0.069(4) 0.075(4) 0.099(6) -0.038(4) 0.039(5) -0.005(3)
C112 0.054(4) 0.066(4) 0.096(6) -0.022(3) 0.011(4) 0.006(3)
C113 0.044(3) 0.062(4) 0.055(4) -0.004(3) 0.006(3) 0.013(3)
C114 0.051(3) 0.044(3) 0.055(4) -0.001(3) -0.001(3) 0.011(2)
C115 0.063(3) 0.060(4) 0.048(4) -0.017(3) 0.015(3) 0.001(3)
C116 0.044(3) 0.061(4) 0.055(4) -0.007(3) 0.001(3) -0.009(3)
C117 0.068(4) 0.072(5) 0.071(5) -0.014(3) 0.010(3) -0.001(3)
C118 0.081(4) 0.071(5) 0.096(6) -0.001(4) 0.015(4) -0.024(4)
C119 0.065(4) 0.081(5) 0.080(5) -0.005(4) 0.027(4) -0.020(4)
C120 0.064(4) 0.074(4) 0.078(5) -0.012(3) 0.027(3) -0.016(3)
C121 0.055(3) 0.067(4) 0.056(4) 0.000(3) 0.015(3) 0.009(3)
C122 0.064(4) 0.079(4) 0.051(5) -0.001(3) 0.022(3) 0.015(3)
C123 0.070(4) 0.105(5) 0.058(5) -0.017(4) 0.014(4) 0.023(4)
C124 0.095(5) 0.132(6) 0.056(5) -0.037(4) 0.004(4) 0.030(4)
C125 0.086(5) 0.124(6) 0.072(6) -0.004(4) 0.022(4) 0.045(4)
C126 0.066(4) 0.130(6) 0.088(6) 0.009(5) 0.025(4) 0.028(4)
C127 0.054(4) 0.079(4) 0.076(5) -0.010(3) 0.024(3) 0.004(3)
C128 0.072(5) 0.108(5) 0.075(5) 0.005(4) -0.006(4) -0.002(4)
N101 0.063(3) 0.057(3) 0.044(3) 0.005(3) 0.012(3) 0.015(2)
N102 0.051(2) 0.050(3) 0.044(3) -0.002(2) 0.017(2) 0.004(2)
N103 0.052(3) 0.054(3) 0.055(3) -0.009(2) 0.006(3) 0.002(2)
N104 0.046(2) 0.057(3) 0.055(3) -0.005(2) 0.009(2) 0.010(2)
N105 0.050(3) 0.062(3) 0.062(3) -0.015(2) 0.016(2) 0.006(2)
N106 0.058(3) 0.090(4) 0.127(5) 0.009(3) -0.013(3) 0.021(3)
S2 0.0871(13) 0.1289(17) 0.149(2) 0.0165(14) 0.0022(13) 0.0416(12)
Fe2 0.0441(4) 0.0595(5) 0.0515(6) -0.0087(4) 0.0029(4) 0.0108(4)
F1 0.117(3) 0.090(2) 0.106(3) -0.031(2) -0.009(2) 0.042(2)
F2 0.096(3) 0.196(4) 0.108(4) 0.062(3) 0.021(2) -0.022(3)
F3 0.081(2) 0.132(3) 0.115(3) -0.009(2) -0.035(2) 0.016(2)
F4 0.126(3) 0.114(3) 0.115(4) -0.062(2) -0.026(3) 0.035(2)
F5 0.122(3) 0.118(3) 0.150(4) 0.027(3) 0.054(3) -0.006(2)
F6 0.082(2) 0.097(2) 0.073(3) -0.0115(18) -0.0227(19) 0.0248(18)
P1 0.0609(10) 0.0678(11) 0.0559(12) -0.0086(9) 0.0033(9) 0.0086(8)
F101 0.078(3) 0.179(4) 0.171(5) 0.027(3) -0.031(3) 0.010(2)
F102 0.115(3) 0.266(6) 0.128(4) 0.060(4) 0.051(3) 0.017(3)
F103 0.134(3) 0.146(4) 0.170(5) -0.014(3) -0.071(3) 0.046(3)
F104 0.281(6) 0.179(4) 0.152(5) 0.047(4) 0.131(5) 0.061(4)
F105 0.161(4) 0.102(3) 0.184(5) -0.058(3) -0.025(3) 0.026(3)
F106 0.172(4) 0.094(3) 0.153(4) -0.033(3) -0.019(3) 0.047(3)
P2 0.0766(12) 0.0896(14) 0.0626(14) -0.0117(10) 0.0035(11) 0.0254(10)

loop_
_atom_type_symbol
_atom_type_description
_atom_type_scat_dispersion_real
_atom_type_scat_dispersion_imag
_atom_type_scat_source
C C 0.0033 0.0016 'International Tables Vol C Tables 4.2.6.8 and 6.1.1.4'
H H 0 0 'International Tables Vol C Tables 4.2.6.8 and 6.1.1.4'
N N 0.0061 0.0033 'International Tables Vol C Tables 4.2.6.8 and 6.1.1.4'
F F 0.0171 0.0103 'International Tables Vol C Tables 4.2.6.8 and 6.1.1.4'
P P 0.1023 0.0942 'International Tables Vol C Tables 4.2.6.8 and 6.1.1.4'
S S 0.1246 0.1234 'International Tables Vol C Tables 4.2.6.8 and 6.1.1.4'
Fe Fe 0.3463 0.8444 'International Tables Vol C Tables 4.2.6.8 and 6.1.1.4'

loop_
_geom_angle_atom_site_label_1
_geom_angle_atom_site_label_2
_geom_angle_atom_site_label_3
_geom_angle
N1 C1 C2 124.1(7)
N1 C1 H1 117.9
C2 C1 H1 117.9
C3 C2 C1 119.4(9)
C3 C2 H2 120.3
C1 C2 H2 120.3
C2 C3 C4 119.7(9)
C2 C3 H3 120.1
C4 C3 H3 120.1
C3 C4 C5 116.5(8)
C3 C4 H4 121.7
C5 C4 H4 121.7
N1 C5 C4 123.9(7)
N1 C5 C6 117.1(5)
C4 C5 C6 119.0(7)
N2 C6 C5 110.6(5)
N2 C6 H6A 109.5
C5 C6 H6A 109.5
N2 C6 H6B 109.5
C5 C6 H6B 109.5
H6A C6 H6B 108.1
N2 C7 C8 109.1(4)
N2 C7 H7A 109.9
C8 C7 H7A 109.9
N2 C7 H7B 109.9
C8 C7 H7B 109.9
H7A C7 H7B 108.3
N3 C8 C9 122.4(5)
N3 C8 C7 113.8(5)
C9 C8 C7 123.8(6)
C8 C9 C10 118.9(6)
C8 C9 H9 120.5
C10 C9 H9 120.5
C11 C10 C9 119.4(7)
C11 C10 H10 120.3
C9 C10 H10 120.3
C12 C11 C10 118.8(7)
C12 C11 H11 120.6
C10 C11 H11 120.6
N3 C12 C11 123.5(6)
N3 C12 H12 118.3
C11 C12 H12 118.3
N2 C13 C14 110.8(4)
N2 C13 H13A 109.5
C14 C13 H13A 109.5
N2 C13 H13B 109.5
C14 C13 H13B 109.5
H13A C13 H13B 108.1
N4 C14 C13 111.9(4)
N4 C14 H14A 109.2
C13 C14 H14A 109.2
N4 C14 H14B 109.2
C13 C14 H14B 109.2
H14A C14 H14B 107.9
N4 C15 C16 112.0(4)
N4 C15 H15A 109.2
C16 C15 H15A 109.2
N4 C15 H15B 109.2
C16 C15 H15B 109.2
H15A C15 H15B 107.9
N5 C16 C17 122.4(4)
N5 C16 C15 116.5(5)
C17 C16 C15 121.0(5)
C18 C17 C16 118.5(5)
C18 C17 H17 120.8
C16 C17 H17 120.8
C17 C18 C19 120.6(5)
C17 C18 H18 119.7
C19 C18 H18 119.7
C18 C19 C20 117.7(5)
C18 C19 H19 121.2
C20 C19 H19 121.2
N5 C20 C19 123.8(5)
N5 C20 H20 118.1
C19 C20 H20 118.1
N4 C21 C22 115.3(4)
N4 C21 H21A 108.4
C22 C21 H21A 108.4
N4 C21 H21B 108.4
C22 C21 H21B 108.4
H21A C21 H21B 107.5
C27 C22 C23 118.7(5)
C27 C22 C21 120.6(5)
C23 C22 C21 120.6(5)
C22 C23 C24 119.3(6)
C22 C23 H23 120.3
C24 C23 H23 120.3
C25 C24 C23 120.5(6)
C25 C24 H24 119.8
C23 C24 H24 119.8
C24 C25 C26 120.2(6)
C24 C25 H25 119.9
C26 C25 H25 119.9
C25 C26 C27 119.9(6)
C25 C26 H26 120.1
C27 C26 H26 120.1
C22 C27 C26 121.2(6)
C22 C27 H27 119.4
C26 C27 H27 119.4
N6 C28 S1 175.8(7)
C5 N1 C1 116.3(6)
C5 N1 Fe1 118.7(4)
C1 N1 Fe1 125.0(5)
C6 N2 C13 110.4(4)
C6 N2 C7 111.1(4)
C13 N2 C7 111.7(4)
C6 N2 Fe1 110.4(3)
C13 N2 Fe1 108.8(3)
C7 N2 Fe1 104.2(3)
C12 N3 C8 116.9(5)
C12 N3 Fe1 126.7(4)
C8 N3 Fe1 116.4(4)
C15 N4 C14 109.2(4)
C15 N4 C21 109.9(4)
C14 N4 C21 112.6(4)
C15 N4 Fe1 107.4(3)
C14 N4 Fe1 103.5(3)
C21 N4 Fe1 113.9(3)
C16 N5 C20 117.0(4)
C16 N5 Fe1 114.6(3)
C20 N5 Fe1 128.3(4)
C28 N6 Fe1 147.7(6)
N6 Fe1 N1 88.5(2)
N6 Fe1 N3 96.9(2)
N1 Fe1 N3 101.47(16)
N6 Fe1 N5 92.39(17)
N1 Fe1 N5 171.00(17)
N3 Fe1 N5 87.33(14)
N6 Fe1 N4 114.87(19)
N1 Fe1 N4 96.68(14)
N3 Fe1 N4 143.73(17)
N5 Fe1 N4 74.83(14)
N6 Fe1 N2 158.98(18)
N1 Fe1 N2 74.74(18)
N3 Fe1 N2 74.77(16)
N5 Fe1 N2 106.19(15)
N4 Fe1 N2 80.21(15)
N101 C101 C102 126.3(7)
N101 C101 H101 116.8
C102 C101 H101 116.8
C101 C102 C103 115.6(7)
C101 C102 H102 122.2
C103 C102 H102 122.2
C102 C103 C104 122.0(7)
C102 C103 H103 119
C104 C103 H103 119
C105 C104 C103 117.0(7)
C105 C104 H104 121.5
C103 C104 H104 121.5
N101 C105 C104 122.5(5)
N101 C105 C106 116.5(5)
C104 C105 C106 121.0(6)
C105 C106 N102 112.5(5)
C105 C106 H10A 109.1
N102 C106 H10A 109.1
C105 C106 H10B 109.1
N102 C106 H10B 109.1
H10A C106 H10B 107.8
N102 C107 C108 109.5(4)
N102 C107 H10C 109.8
C108 C107 H10C 109.8
N102 C107 H10D 109.8
C108 C107 H10D 109.8
H10C C107 H10D 108.2
N103 C108 C109 121.4(5)
N103 C108 C107 114.5(5)
C109 C108 C107 124.0(6)
C110 C109 C108 120.2(6)
C110 C109 H109 119.9
C108 C109 H109 119.9
C109 C110 C111 119.2(6)
C109 C110 H110 120.4
C111 C110 H110 120.4
C112 C111 C110 119.7(6)
C112 C111 H111 120.1
C110 C111 H111 120.1
C111 C112 N103 121.6(6)
C111 C112 H112 119.2
N103 C112 H112 119.2
N102 C113 C114 111.5(4)
N102 C113 H11A 109.3
C114 C113 H11A 109.3
N102 C113 H11B 109.3
C114 C113 H11B 109.3
H11A C113 H11B 108
N104 C114 C113 112.6(4)
N104 C114 H11C 109.1
C113 C114 H11C 109.1
N104 C114 H11D 109.1
C113 C114 H11D 109.1
H11C C114 H11D 107.8
N104 C115 C116 112.1(4)
N104 C115 H11E 109.2
C116 C115 H11E 109.2
N104 C115 H11F 109.2
C116 C115 H11F 109.2
H11E C115 H11F 107.9
N105 C116 C117 121.3(5)
N105 C116 C115 116.8(5)
C117 C116 C115 121.9(5)
C118 C117 C116 120.7(6)
C118 C117 H117 119.6
C116 C117 H117 119.6
C117 C118 C119 118.0(6)
C117 C118 H118 121
C119 C118 H118 121
C120 C119 C118 119.7(5)
C120 C119 H119 120.1
C118 C119 H119 120.1
N105 C120 C119 122.9(5)
N105 C120 H120 118.5
C119 C120 H120 118.5
C122 C121 N104 115.3(4)
C122 C121 H12A 108.5
N104 C121 H12A 108.5
C122 C121 H12B 108.5
N104 C121 H12B 108.5
H12A C121 H12B 107.5
C123 C122 C127 118.6(5)
C123 C122 C121 122.0(5)
C127 C122 C121 119.3(5)
C122 C123 C124 121.0(6)
C122 C123 H123 119.5
C124 C123 H123 119.5
C125 C124 C123 121.0(6)
C125 C124 H124 119.5
C123 C124 H124 119.5
C124 C125 C126 118.6(6)
C124 C125 H125 120.7
C126 C125 H125 120.7
C127 C126 C125 121.6(6)
C127 C126 H126 119.2
C125 C126 H126 119.2
C126 C127 C122 119.1(6)
C126 C127 H127 120.5
C122 C127 H127 120.5
N106 C128 S2 179.4(7)
C101 N101 C105 116.5(5)
C101 N101 Fe2 126.9(4)
C105 N101 Fe2 116.6(4)
C107 N102 C106 110.4(4)
C107 N102 C113 112.9(4)
C106 N102 C113 110.7(3)
C107 N102 Fe2 104.8(3)
C106 N102 Fe2 109.2(3)
C113 N102 Fe2 108.6(3)
C108 N103 C112 117.9(5)
C108 N103 Fe2 115.0(3)
C112 N103 Fe2 126.9(4)
C115 N104 C114 110.2(4)
C115 N104 C121 110.9(4)
C114 N104 C121 112.8(4)
C115 N104 Fe2 105.9(3)
C114 N104 Fe2 104.3(3)
C121 N104 Fe2 112.4(3)
C116 N105 C120 117.4(5)
C116 N105 Fe2 114.3(3)
C120 N105 Fe2 128.3(4)
C128 N106 Fe2 138.0(6)
N106 Fe2 N101 90.37(19)
N106 Fe2 N103 102.0(2)
N101 Fe2 N103 99.26(15)
N106 Fe2 N105 92.85(18)
N101 Fe2 N105 173.16(15)
N103 Fe2 N105 85.97(15)
N106 Fe2 N102 163.76(18)
N101 Fe2 N102 75.00(16)
N103 Fe2 N102 74.04(15)
N105 Fe2 N102 102.47(14)
N106 Fe2 N104 109.4(2)
N101 Fe2 N104 98.24(14)
N103 Fe2 N104 143.66(16)
N105 Fe2 N104 74.99(14)
N102 Fe2 N104 80.15(15)
F4 P1 F2 92.5(3)
F4 P1 F5 89.7(2)
F2 P1 F5 177.7(3)
F4 P1 F6 90.20(19)
F2 P1 F6 90.30(19)
F5 P1 F6 89.1(2)
F4 P1 F1 177.5(2)
F2 P1 F1 90.0(2)
F5 P1 F1 87.8(2)
F6 P1 F1 89.96(18)
F4 P1 F3 90.7(2)
F2 P1 F3 88.9(2)
F5 P1 F3 91.7(2)
F6 P1 F3 178.8(2)
F1 P1 F3 89.15(19)
F102 P2 F104 177.4(3)
F102 P2 F105 92.4(3)
F104 P2 F105 89.8(3)
F102 P2 F101 87.5(2)
F104 P2 F101 91.0(3)
F105 P2 F101 93.1(3)
F102 P2 F103 88.5(3)
F104 P2 F103 92.9(3)
F105 P2 F103 88.6(2)
F101 P2 F103 175.8(3)
F102 P2 F106 89.2(3)
F104 P2 F106 88.6(3)
F105 P2 F106 178.2(3)
F101 P2 F106 87.8(2)
F103 P2 F106 90.7(2)

loop_
_geom_bond_atom_site_label_1
_geom_bond_atom_site_label_2
_geom_bond_distance
C1 N1 1.335(7)
C1 C2 1.364(8)
C1 H1 0.93
C2 C3 1.322(10)
C2 H2 0.93
C3 C4 1.399(10)
C3 H3 0.93
C4 C5 1.402(7)
C4 H4 0.93
C5 N1 1.314(7)
C5 C6 1.506(8)
C6 N2 1.482(6)
C6 H6A 0.97
C6 H6B 0.97
C7 N2 1.489(6)
C7 C8 1.516(6)
C7 H7A 0.97
C7 H7B 0.97
C8 N3 1.346(6)
C8 C9 1.368(7)
C9 C10 1.374(7)
C9 H9 0.93
C10 C11 1.358(8)
C10 H10 0.93
C11 C12 1.357(7)
C11 H11 0.93
C12 N3 1.344(6)
C12 H12 0.93
C13 N2 1.488(5)
C13 C14 1.510(6)
C13 H13A 0.97
C13 H13B 0.97
C14 N4 1.489(6)
C14 H14A 0.97
C14 H14B 0.97
C15 N4 1.462(5)
C15 C16 1.499(6)
C15 H15A 0.97
C15 H15B 0.97
C16 N5 1.339(6)
C16 C17 1.388(6)
C17 C18 1.357(6)
C17 H17 0.93
C18 C19 1.363(7)
C18 H18 0.93
C19 C20 1.372(6)
C19 H19 0.93
C20 N5 1.344(5)
C20 H20 0.93
C21 N4 1.499(5)
C21 C22 1.518(6)
C21 H21A 0.97
C21 H21B 0.97
C22 C27 1.357(7)
C22 C23 1.394(7)
C23 C24 1.398(7)
C23 H23 0.93
C24 C25 1.354(8)
C24 H24 0.93
C25 C26 1.358(8)
C25 H25 0.93
C26 C27 1.388(7)
C26 H26 0.93
C27 H27 0.93
C28 N6 1.153(6)
C28 S1 1.596(7)
N1 Fe1 2.174(4)
N2 Fe1 2.252(4)
N3 Fe1 2.187(4)
N4 Fe1 2.245(4)
N5 Fe1 2.241(4)
N6 Fe1 2.026(5)
C101 N101 1.341(6)
C101 C102 1.354(8)
C101 H101 0.93
C102 C103 1.368(9)
C102 H102 0.93
C103 C104 1.391(8)
C103 H103 0.93
C104 C105 1.386(6)
C104 H104 0.93
C105 N101 1.347(6)
C105 C106 1.473(6)
C106 N102 1.473(5)
C106 H10A 0.97
C106 H10B 0.97
C107 N102 1.468(5)
C107 C108 1.534(6)
C107 H10C 0.97
C107 H10D 0.97
C108 N103 1.342(6)
C108 C109 1.366(7)
C109 C110 1.355(7)
C109 H109 0.93
C110 C111 1.360(8)
C110 H110 0.93
C111 C112 1.358(7)
C111 H111 0.93
C112 N103 1.364(6)
C112 H112 0.93
C113 N102 1.475(5)
C113 C114 1.490(6)
C113 H11A 0.97
C113 H11B 0.97
C114 N104 1.486(6)
C114 H11C 0.97
C114 H11D 0.97
C115 N104 1.476(5)
C115 C116 1.483(6)
C115 H11E 0.97
C115 H11F 0.97
C116 N105 1.333(6)
C116 C117 1.391(6)
C117 C118 1.349(7)
C117 H117 0.93
C118 C119 1.373(7)
C118 H118 0.93
C119 C120 1.355(6)
C119 H119 0.93
C120 N105 1.355(6)
C120 H120 0.93
C121 C122 1.506(6)
C121 N104 1.510(5)
C121 H12A 0.97
C121 H12B 0.97
C122 C123 1.369(7)
C122 C127 1.415(7)
C123 C124 1.383(7)
C123 H123 0.93
C124 C125 1.364(8)
C124 H124 0.93
C125 C126 1.385(8)
C125 H125 0.93
C126 C127 1.376(7)
C126 H126 0.93
C127 H127 0.93
C128 N106 1.169(6)
C128 S2 1.627(7)
N101 Fe2 2.204(4)
N102 Fe2 2.243(4)
N103 Fe2 2.208(4)
N104 Fe2 2.254(4)
N105 Fe2 2.243(4)
N106 Fe2 1.998(5)
F1 P1 1.583(3)
F2 P1 1.552(3)
F3 P1 1.593(3)
F4 P1 1.551(3)
F5 P1 1.573(3)
F6 P1 1.577(3)
F101 P2 1.552(4)
F102 P2 1.539(4)
F103 P2 1.561(4)
F104 P2 1.540(4)
F105 P2 1.547(4)
F106 P2 1.565(4)

loop_
_geom_torsion_atom_site_label_1
_geom_torsion_atom_site_label_2
_geom_torsion_atom_site_label_3
_geom_torsion_atom_site_label_4
_geom_torsion
N1 C1 C2 C3 1.3(11)
C1 C2 C3 C4 -1.3(12)
C2 C3 C4 C5 0.8(11)
C3 C4 C5 N1 -0.2(8)
C3 C4 C5 C6 -177.2(6)
N1 C5 C6 N2 24.2(6)
C4 C5 C6 N2 -158.6(4)
N2 C7 C8 N3 38.5(6)
N2 C7 C8 C9 -141.2(5)
N3 C8 C9 C10 0.4(8)
C7 C8 C9 C10 -179.8(5)
C8 C9 C10 C11 1.9(8)
C9 C10 C11 C12 -1.8(9)
C10 C11 C12 N3 -0.6(8)
N2 C13 C14 N4 55.5(6)
N4 C15 C16 N5 29.4(6)
N4 C15 C16 C17 -154.2(4)
N5 C16 C17 C18 -0.2(8)
C15 C16 C17 C18 -176.4(5)
C16 C17 C18 C19 1.3(8)
C17 C18 C19 C20 -0.9(9)
C18 C19 C20 N5 -0.6(8)
N4 C21 C22 C27 92.2(6)
N4 C21 C22 C23 -87.3(6)
C27 C22 C23 C24 -2.0(8)
C21 C22 C23 C24 177.5(5)
C22 C23 C24 C25 0.7(10)
C23 C24 C25 C26 -0.5(11)
C24 C25 C26 C27 1.6(10)
C23 C22 C27 C26 3.1(9)
C21 C22 C27 C26 -176.4(5)
C25 C26 C27 C22 -2.9(10)
C4 C5 N1 C1 0.2(8)
C6 C5 N1 C1 177.2(4)
C4 C5 N1 Fe1 179.4(4)
C6 C5 N1 Fe1 -3.6(6)
C2 C1 N1 C5 -0.7(8)
C2 C1 N1 Fe1 -179.9(4)
C5 C6 N2 C13 88.8(5)
C5 C6 N2 C7 -146.7(4)
C5 C6 N2 Fe1 -31.7(5)
C14 C13 N2 C6 -149.9(5)
C14 C13 N2 C7 86.0(6)
C14 C13 N2 Fe1 -28.5(5)
C8 C7 N2 C6 69.2(5)
C8 C7 N2 C13 -167.0(4)
C8 C7 N2 Fe1 -49.7(4)
C11 C12 N3 C8 2.9(7)
C11 C12 N3 Fe1 -173.9(4)
C9 C8 N3 C12 -2.7(7)
C7 C8 N3 C12 177.5(4)
C9 C8 N3 Fe1 174.3(4)
C7 C8 N3 Fe1 -5.4(5)
C16 C15 N4 C14 70.1(5)
C16 C15 N4 C21 -165.9(4)
C16 C15 N4 Fe1 -41.5(5)
C13 C14 N4 C15 -164.4(4)
C13 C14 N4 C21 73.3(5)
C13 C14 N4 Fe1 -50.2(4)
C22 C21 N4 C15 -57.5(5)
C22 C21 N4 C14 64.4(6)
C22 C21 N4 Fe1 -178.1(3)
C17 C16 N5 C20 -1.2(7)
C15 C16 N5 C20 175.2(4)
C17 C16 N5 Fe1 -177.2(4)
C15 C16 N5 Fe1 -0.9(6)
C19 C20 N5 C16 1.6(8)
C19 C20 N5 Fe1 177.0(4)
C28 N6 Fe1 N1 -59.7(9)
C28 N6 Fe1 N3 41.6(10)
C28 N6 Fe1 N5 129.2(9)
C28 N6 Fe1 N4 -156.4(9)
C28 N6 Fe1 N2 -23.3(13)
C5 N1 Fe1 N6 156.1(4)
C1 N1 Fe1 N6 -24.8(4)
C5 N1 Fe1 N3 59.4(4)
C1 N1 Fe1 N3 -121.4(4)
C5 N1 Fe1 N4 -89.0(4)
C1 N1 Fe1 N4 90.1(4)
C5 N1 Fe1 N2 -11.1(4)
C1 N1 Fe1 N2 168.0(5)
C12 N3 Fe1 N6 -1.2(4)
C8 N3 Fe1 N6 -178.0(3)
C12 N3 Fe1 N1 88.6(4)
C8 N3 Fe1 N1 -88.1(4)
C12 N3 Fe1 N5 -93.3(4)
C8 N3 Fe1 N5 89.9(3)
C12 N3 Fe1 N4 -152.9(3)
C8 N3 Fe1 N4 30.4(5)
C12 N3 Fe1 N2 159.1(4)
C8 N3 Fe1 N2 -17.6(3)
C16 N5 Fe1 N6 98.2(4)
C20 N5 Fe1 N6 -77.3(5)
C16 N5 Fe1 N3 -165.0(4)
C20 N5 Fe1 N3 19.5(4)
C16 N5 Fe1 N4 -16.9(3)
C20 N5 Fe1 N4 167.6(5)
C16 N5 Fe1 N2 -91.7(4)
C20 N5 Fe1 N2 92.8(4)
C15 N4 Fe1 N6 -54.8(3)
C14 N4 Fe1 N6 -170.2(3)
C21 N4 Fe1 N6 67.1(4)
C15 N4 Fe1 N1 -146.2(3)
C14 N4 Fe1 N1 98.4(3)
C21 N4 Fe1 N1 -24.3(4)
C15 N4 Fe1 N3 93.9(4)
C14 N4 Fe1 N3 -21.5(4)
C21 N4 Fe1 N3 -144.2(3)
C15 N4 Fe1 N5 30.8(3)
C14 N4 Fe1 N5 -84.7(3)
C21 N4 Fe1 N5 152.6(4)
C15 N4 Fe1 N2 140.6(3)
C14 N4 Fe1 N2 25.2(3)
C21 N4 Fe1 N2 -97.5(3)
C6 N2 Fe1 N6 -15.0(7)
C13 N2 Fe1 N6 -136.3(5)
C7 N2 Fe1 N6 104.4(5)
C6 N2 Fe1 N1 23.1(3)
C13 N2 Fe1 N1 -98.3(3)
C7 N2 Fe1 N1 142.4(3)
C6 N2 Fe1 N3 -83.7(3)
C13 N2 Fe1 N3 155.0(3)
C7 N2 Fe1 N3 35.7(3)
C6 N2 Fe1 N5 -166.2(3)
C13 N2 Fe1 N5 72.4(3)
C7 N2 Fe1 N5 -46.9(3)
C6 N2 Fe1 N4 122.8(3)
C13 N2 Fe1 N4 1.5(3)
C7 N2 Fe1 N4 -117.9(3)
N101 C101 C102 C103 0.0(9)
C101 C102 C103 C104 -0.6(10)
C102 C103 C104 C105 -0.3(9)
C103 C104 C105 N101 1.8(7)
C103 C104 C105 C106 177.6(5)
N101 C105 C106 N102 -26.6(6)
C104 C105 C106 N102 157.2(4)
N102 C107 C108 N103 -31.2(6)
N102 C107 C108 C109 147.8(5)
N103 C108 C109 C110 -1.0(7)
C107 C108 C109 C110 -179.9(5)
C108 C109 C110 C111 -0.2(8)
C109 C110 C111 C112 0.8(9)
C110 C111 C112 N103 -0.3(8)
N102 C113 C114 N104 -55.1(6)
N104 C115 C116 N105 -32.2(6)
N104 C115 C116 C117 151.4(5)
N105 C116 C117 C118 -0.8(8)
C115 C116 C117 C118 175.4(5)
C116 C117 C118 C119 -0.2(9)
C117 C118 C119 C120 1.0(10)
C118 C119 C120 N105 -0.8(9)
N104 C121 C122 C123 -88.1(7)
N104 C121 C122 C127 92.6(6)
C127 C122 C123 C124 -1.5(9)
C121 C122 C123 C124 179.3(5)
C122 C123 C124 C125 0.2(10)
C123 C124 C125 C126 1.5(10)
C124 C125 C126 C127 -2.0(11)
C125 C126 C127 C122 0.7(9)
C123 C122 C127 C126 1.0(8)
C121 C122 C127 C126 -179.7(5)
C102 C101 N101 C105 1.4(8)
C102 C101 N101 Fe2 179.4(4)
C104 C105 N101 C101 -2.3(7)
C106 C105 N101 C101 -178.3(4)
C104 C105 N101 Fe2 179.5(3)
C106 C105 N101 Fe2 3.5(5)
C108 C107 N102 C106 -68.6(5)
C108 C107 N102 C113 166.9(4)
C108 C107 N102 Fe2 48.8(4)
C105 C106 N102 C107 149.9(4)
C105 C106 N102 C113 -84.3(5)
C105 C106 N102 Fe2 35.3(4)
C114 C113 N102 C107 -83.7(5)
C114 C113 N102 C106 151.9(4)
C114 C113 N102 Fe2 32.0(5)
C109 C108 N103 C112 1.5(7)
C107 C108 N103 C112 -179.5(4)
C109 C108 N103 Fe2 176.6(3)
C107 C108 N103 Fe2 -4.4(5)
C111 C112 N103 C108 -0.9(7)
C111 C112 N103 Fe2 -175.3(4)
C116 C115 N104 C114 -69.0(5)
C116 C115 N104 C121 165.5(4)
C116 C115 N104 Fe2 43.3(5)
C113 C114 N104 C115 159.2(4)
C113 C114 N104 C121 -76.3(5)
C113 C114 N104 Fe2 46.0(4)
C122 C121 N104 C115 60.8(6)
C122 C121 N104 C114 -63.3(6)
C122 C121 N104 Fe2 179.1(4)
C117 C116 N105 C120 1.0(7)
C115 C116 N105 C120 -175.4(4)
C117 C116 N105 Fe2 179.1(4)
C115 C116 N105 Fe2 2.6(6)
C119 C120 N105 C116 -0.2(8)
C119 C120 N105 Fe2 -177.9(4)
C128 N106 Fe2 N101 77.9(7)
C128 N106 Fe2 N103 -21.6(8)
C128 N106 Fe2 N105 -108.1(7)
C128 N106 Fe2 N102 52.5(12)
C128 N106 Fe2 N104 176.8(7)
C101 N101 Fe2 N106 21.5(4)
C105 N101 Fe2 N106 -160.5(4)
C101 N101 Fe2 N103 123.8(4)
C105 N101 Fe2 N103 -58.2(4)
C101 N101 Fe2 N102 -165.6(4)
C105 N101 Fe2 N102 12.4(3)
C101 N101 Fe2 N104 -88.2(4)
C105 N101 Fe2 N104 89.8(4)
C108 N103 Fe2 N106 -171.8(3)
C112 N103 Fe2 N106 2.8(4)
C108 N103 Fe2 N101 95.8(3)
C112 N103 Fe2 N101 -89.6(4)
C108 N103 Fe2 N105 -79.7(3)
C112 N103 Fe2 N105 94.8(4)
C108 N103 Fe2 N102 24.5(3)
C112 N103 Fe2 N102 -161.0(4)
C108 N103 Fe2 N104 -22.0(4)
C112 N103 Fe2 N104 152.6(4)
C116 N105 Fe2 N106 -92.8(4)
C120 N105 Fe2 N106 85.0(5)
C116 N105 Fe2 N103 165.3(4)
C120 N105 Fe2 N103 -16.9(4)
C116 N105 Fe2 N102 92.6(4)
C120 N105 Fe2 N102 -89.6(4)
C116 N105 Fe2 N104 16.6(4)
C120 N105 Fe2 N104 -165.6(5)
C107 N102 Fe2 N106 -117.0(7)
C106 N102 Fe2 N106 1.3(8)
C113 N102 Fe2 N106 122.1(7)
C107 N102 Fe2 N101 -143.3(3)
C106 N102 Fe2 N101 -25.1(3)
C113 N102 Fe2 N101 95.8(3)
C107 N102 Fe2 N103 -38.8(3)
C106 N102 Fe2 N103 79.4(3)
C113 N102 Fe2 N103 -159.7(3)
C107 N102 Fe2 N105 43.3(3)
C106 N102 Fe2 N105 161.5(3)
C113 N102 Fe2 N105 -77.7(3)
C107 N102 Fe2 N104 115.3(3)
C106 N102 Fe2 N104 -126.4(3)
C113 N102 Fe2 N104 -5.6(3)
C115 N104 Fe2 N106 56.6(3)
C114 N104 Fe2 N106 172.9(3)
C121 N104 Fe2 N106 -64.6(4)
C115 N104 Fe2 N101 149.9(3)
C114 N104 Fe2 N101 -93.8(3)
C121 N104 Fe2 N101 28.7(4)
C115 N104 Fe2 N103 -92.0(4)
C114 N104 Fe2 N103 24.3(4)
C121 N104 Fe2 N103 146.8(3)
C115 N104 Fe2 N105 -31.1(3)
C114 N104 Fe2 N105 85.2(3)
C121 N104 Fe2 N105 -152.3(4)
C115 N104 Fe2 N102 -137.0(3)
C114 N104 Fe2 N102 -20.7(3)
C121 N104 Fe2 N102 101.8(3)
